data_4086856
loop_
_publ_author_name
'Tate, Brandon K.'
'Jordan, Abraham J.'
'Bacsa, John'
'Sadighi, Joseph P.'

_publ_section_title
;
 Stable Mono- and Dinuclear Organosilver Complexes
;
_journal_issue 5
_journal_name_full Organometallics
_journal_page_first 964
_journal_paper_doi 10.1021/acs.organomet.6b00771
_journal_volume 36
_journal_year 2016
_chemical_formula_moiety '2(C4 H8 O), C60 H81 Ag2 N4, B F4'
_chemical_formula_sum 'C68 H97 Ag2 B F4 N4 O2'
_chemical_formula_weight 1305.04
_space_group_crystal_system triclinic
_space_group_IT_number 2
_space_group_name_Hall '-P 1'
_space_group_name_H-M_alt 'P -1'
_symmetry_space_group_name_Hall '-P 1'
_symmetry_space_group_name_H-M 'P -1'
_atom_sites_solution_hydrogens geom
_atom_sites_solution_primary dual
_audit_creation_date 2016-09-22
_audit_creation_method
;
Olex2 1.2-dev
(compiled 2016.08.25 svn.r3337 for OlexSys, GUI svn.r5221)
;
_cell_angle_alpha 86.8617(10)
_cell_angle_beta 79.8545(10)
_cell_angle_gamma 88.8799(9)
_cell_formula_units_Z 2
_cell_length_a 10.22449(11)
_cell_length_b 16.3504(2)
_cell_length_c 20.3736(3)
_cell_measurement_reflns_used 52480
_cell_measurement_temperature 100(2)
_cell_measurement_theta_max 31.4800
_cell_measurement_theta_min 1.2790
_cell_volume 3347.49(7)
_computing_cell_refinement 'CrysAlisPro 1.171.38.41 (Rigaku OD, 2015)'
_computing_data_collection 'APEX2 v2014.11 (Bruker, 2014)'
_computing_data_reduction 'CrysAlisPro 1.171.38.41 (Rigaku OD, 2015)'
_computing_molecular_graphics 'Olex2 (Dolomanov et al., 2009)'
_computing_publication_material 'Olex2 (Dolomanov et al., 2009)'
_computing_structure_refinement 'XL (Sheldrick, 2008)'
_computing_structure_solution 'XT (Sheldrick, 2015)'
_diffrn_ambient_temperature 100(2)
_diffrn_measured_fraction_theta_full 0.999
_diffrn_measured_fraction_theta_max 0.997
_diffrn_measurement_device_type 'Bruker D8 diffractometer with APEX2 detector'
_diffrn_measurement_method '\f and \w scans with a narrow frame width'
_diffrn_radiation_monochromator graphite
_diffrn_radiation_type MoK\a
_diffrn_radiation_wavelength 0.71073
_diffrn_reflns_av_R_equivalents 0.0476
_diffrn_reflns_av_unetI/netI 0.0383
_diffrn_reflns_Laue_measured_fraction_full 0.999
_diffrn_reflns_Laue_measured_fraction_max 0.997
_diffrn_reflns_limit_h_max 14
_diffrn_reflns_limit_h_min -14
_diffrn_reflns_limit_k_max 22
_diffrn_reflns_limit_k_min -22
_diffrn_reflns_limit_l_max 28
_diffrn_reflns_limit_l_min -28
_diffrn_reflns_number 68935
_diffrn_reflns_point_group_measured_fraction_full 0.999
_diffrn_reflns_point_group_measured_fraction_max 0.997
_diffrn_reflns_theta_full 26.000
_diffrn_reflns_theta_max 29.574
_diffrn_reflns_theta_min 2.024
_diffrn_source 'fine-focus sealed tube'
_diffrn_source_current 35
_diffrn_source_voltage 45
_exptl_absorpt_coefficient_mu 0.640
_exptl_absorpt_correction_T_max 1.00000
_exptl_absorpt_correction_T_min 0.64134
_exptl_absorpt_correction_type multi-scan
_exptl_absorpt_process_details
;
CrysAlisPro 1.171.38.41 (Rigaku Oxford Diffraction, 2015)
Empirical absorption correction using spherical harmonics,
 implemented in SCALE3 ABSPACK scaling algorithm.
;
_exptl_crystal_colour colourless
_exptl_crystal_colour_primary colourless
_exptl_crystal_density_diffrn 1.295
_exptl_crystal_description prism
_exptl_crystal_F_000 1368
_exptl_crystal_recrystallization_method 'The material was recrystallised from --- by as supplied'
_exptl_crystal_size_max 0.42
_exptl_crystal_size_mid 0.42
_exptl_crystal_size_min 0.26
_refine_diff_density_max 1.556
_refine_diff_density_min -0.662
_refine_diff_density_rms 0.117
_refine_ls_extinction_method none
_refine_ls_goodness_of_fit_ref 1.052
_refine_ls_hydrogen_treatment constr
_refine_ls_matrix_type full
_refine_ls_number_parameters 779
_refine_ls_number_reflns 18720
_refine_ls_number_restraints 91
_refine_ls_restrained_S_all 1.056
_refine_ls_R_factor_all 0.0567
_refine_ls_R_factor_gt 0.0438
_refine_ls_shift/su_max 0.003
_refine_ls_shift/su_mean 0.000
_refine_ls_structure_factor_coef Fsqd
_refine_ls_weighting_details 'w=1/[\s^2^(Fo^2^)+(0.0605P)^2^+3.2061P] where P=(Fo^2^+2Fc^2^)/3'
_refine_ls_weighting_scheme calc
_refine_ls_wR_factor_gt 0.1065
_refine_ls_wR_factor_ref 0.1127
_reflns_Friedel_coverage 0.000
_reflns_number_gt 15344
_reflns_number_total 18720
_reflns_threshold_expression 'I > 2\s(I)'
_cod_data_source_file om6b00771_si_001.cif
_cod_data_source_block a233_0m_[ag2ph]+
_cod_depositor_comments 'Adding full bibliography for 4086853--4086857.cif.'
_cod_original_cell_volume 3347.50(7)
_cod_database_code 4086856
_shelx_space_group_comment
;
The symmetry employed for this shelxl refinement is uniquely defined
by the following loop, which should always be used as a source of
symmetry information in preference to the above space-group names.
They are only intended as comments.
;
_olex2_refinement_description
;
1. Fixed Uiso
 At 1.2 times of:
  All C(H) groups, All C(H,H) groups
 At 1.5 times of:
  All C(H,H,H) groups
2. Restrained distances
 C3S-C4S \\sim C5S-C4S \\sim C3S-C2S
 with sigma of 0.002
3. Uiso/Uaniso restraints and constraints
Uanis(C2S') \\sim Ueq: with sigma of 0.004 and sigma for terminal atoms of 0.008
Uanis(C2S) \\sim Ueq, Uanis(C4S') \\sim Ueq: with sigma of 0.002 and sigma for
terminal atoms of 0.004
Uanis(C4S) = Uanis(O1S')
Uanis(C2S') = Uanis(C5S)
4. Rigid body (RIGU) restrains
 O1S, C2S, H2SC, H2SD, C3S, H3SC, H3SD, C4S, C5S, H5SC, H5SD
 with sigma for 1-2 distances of 0.001 and sigma for 1-3 distances of 0.001
 O1S', C2S', H2SA, H2SB, C3S', C4S', H4SA, H4SB, C5S', H5SA, H5SB
 with sigma for 1-2 distances of 0.001 and sigma for 1-3 distances of 0.001
5. Same fragment restrains
{O1S', C2S', C3S', C4S', C5S'} sigma for 1-2: 0.02, 1-3: 0.02
as
{O1S, C2S, C3S, C4S, C5S}
6. Others
 Fixed Sof: O1S'(0.5) C2S'(0.5) H2SA(0.5) H2SB(0.5) C3S'(0.5) H3SA(0.5)
 H3SB(0.5) C4S'(0.5) H4SA(0.5) H4SB(0.5) C5S'(0.5) H5SA(0.5) H5SB(0.5) O1S(0.5)
 C2S(0.5) H2SC(0.5) H2SD(0.5) C3S(0.5) H3SC(0.5) H3SD(0.5) C4S(0.5) H4SC(0.5)
 H4SD(0.5) C5S(0.5) H5SC(0.5) H5SD(0.5)
7.a Ternary CH refined with riding coordinates:
 C14(H14), C17(H17), C28(H28), C31(H31), C41(H41), C44(H44), C55(H55), C58(H58)
7.b Secondary CH2 refined with riding coordinates:
 C2S'(H2SA,H2SB), C3S'(H3SA,H3SB), C4S'(H4SA,H4SB), C5S'(H5SA,H5SB), C2S(H2SC,
 H2SD), C3S(H3SC,H3SD), C4S(H4SC,H4SD), C5S(H5SC,H5SD), C20(H20A,H20B),
 C21(H21A,H21B), C47(H47A,H47B), C48(H48A,H48B), C7S(H7SA,H7SB), C8S(H8SA,H8SB),
  C9S(H9SA,H9SB), C10S(H10A,H10B)
7.c Aromatic/amide H refined with riding coordinates:
 C3(H3), C4(H4), C5(H5), C6(H6), C10(H10), C11(H11), C12(H12), C2(H2),
 C24(H24), C25(H25), C26(H26), C37(H37), C38(H38), C39(H39), C51(H51), C52(H52),
  C53(H53)
7.d Idealised Me refined as rotating group:
 C15(H15A,H15B,H15C), C16(H16A,H16B,H16C), C18(H18A,H18B,H18C), C19(H19A,H19B,
 H19C), C29(H29A,H29B,H29C), C30(H30A,H30B,H30C), C32(H32A,H32B,H32C), C33(H33A,
 H33B,H33C), C42(H42A,H42B,H42C), C43(H43A,H43B,H43C), C45(H45A,H45B,H45C),
 C46(H46A,H46B,H46C), C56(H56A,H56B,H56C), C57(H57A,H57B,H57C), C59(H59A,H59B,
 H59C), C60(H60A,H60B,H60C)
;
_shelx_shelxl_version_number 2014/7
_olex2_diffrn_ambient_temperature_device 'Oxford Cryosystems'
_olex2_exptl_crystal_mounting_method 'The crystal was mounted on a loop with paratone oil'
_olex2_submission_original_sample_id '[Ag2Ph]+'
_olex2_submission_special_instructions 'No special instructions were received'
_oxdiff_exptl_absorpt_empirical_details
;
Empirical correction (ABSPACK) includes:
- Absorption correction using spherical harmonics
- Frame scaling
- Detector area scaling
;
_oxdiff_exptl_absorpt_empirical_full_max 2.832
_oxdiff_exptl_absorpt_empirical_full_min 0.371

loop_
_space_group_symop_operation_xyz
'x, y, z'
'-x, -y, -z'

loop_
_atom_site_label
_atom_site_type_symbol
_atom_site_fract_x
_atom_site_fract_y
_atom_site_fract_z
_atom_site_U_iso_or_equiv
_atom_site_adp_type
_atom_site_occupancy
_atom_site_site_symmetry_order
_atom_site_calc_flag
_atom_site_refinement_flags_posn
_atom_site_refinement_flags_adp
_atom_site_refinement_flags_occupancy
_atom_site_disorder_assembly
_atom_site_disorder_group
O1S' O 1.1465(6) 0.8393(3) 0.6688(3) 0.0544(10) Uani 0.5 1 d D U P A 2
C2S' C 1.1559(8) 0.7610(5) 0.7018(5) 0.0516(10) Uani 0.5 1 d D U P A 2
H2SA H 1.1400 0.7654 0.7508 0.062 Uiso 0.5 1 calc R U P A 2
H2SB H 1.2448 0.7362 0.6877 0.062 Uiso 0.5 1 calc R U P A 2
C3S' C 1.0491(7) 0.7105(4) 0.6809(4) 0.0409(12) Uani 0.5 1 d D U P A 2
H3SA H 1.0775 0.6524 0.6775 0.049 Uiso 0.5 1 calc R . P A 2
H3SB H 0.9653 0.7135 0.7135 0.049 Uiso 0.5 1 calc R . P A 2
C4S' C 1.0308(7) 0.7476(4) 0.6138(4) 0.0363(11) Uani 0.5 1 d D U P A 2
H4SA H 0.9422 0.7359 0.6034 0.044 Uiso 0.5 1 calc R U P A 2
H4SB H 1.1010 0.7298 0.5773 0.044 Uiso 0.5 1 calc R U P A 2
C5S' C 1.0447(8) 0.8377(4) 0.6284(5) 0.0464(15) Uani 0.5 1 d D U P A 2
H5SA H 1.0704 0.8713 0.5863 0.056 Uiso 0.5 1 calc R U P A 2
H5SB H 0.9597 0.8593 0.6527 0.056 Uiso 0.5 1 calc R U P A 2
O1S O 1.1367(7) 0.7167(3) 0.6143(4) 0.0698(17) Uani 0.5 1 d D U P B 1
C2S C 1.0357(7) 0.7453(4) 0.5794(4) 0.0418(12) Uani 0.5 1 d D U P B 1
H2SC H 0.9524 0.7150 0.5956 0.050 Uiso 0.5 1 calc R U P B 1
H2SD H 1.0627 0.7379 0.5309 0.050 Uiso 0.5 1 calc R U P B 1
C3S C 1.0165(7) 0.8346(3) 0.5927(4) 0.0429(14) Uani 0.5 1 d D U P B 1
H3SC H 1.0491 0.8688 0.5517 0.052 Uiso 0.5 1 calc R U P B 1
H3SD H 0.9212 0.8473 0.6077 0.052 Uiso 0.5 1 calc R U P B 1
C4S C 1.0949(10) 0.8506(4) 0.6463(4) 0.0544(10) Uani 0.5 1 d D U P B 1
H4SC H 1.0380 0.8763 0.6843 0.065 Uiso 0.5 1 calc R . P B 1
H4SD H 1.1704 0.8872 0.6287 0.065 Uiso 0.5 1 calc R . P B 1
C5S C 1.1436(9) 0.7678(4) 0.6677(5) 0.0516(10) Uani 0.5 1 d D U P B 1
H5SC H 1.2362 0.7710 0.6756 0.062 Uiso 0.5 1 calc R U P B 1
H5SD H 1.0868 0.7464 0.7093 0.062 Uiso 0.5 1 calc R U P B 1
Ag2 Ag 0.28416(2) 0.15993(2) 0.77067(2) 0.01366(5) Uani 1 1 d . . . . .
Ag1 Ag 0.24720(2) 0.33143(2) 0.77184(2) 0.01242(5) Uani 1 1 d . . . . .
F1 F 0.50361(19) 0.74479(13) 0.67199(15) 0.0609(7) Uani 1 1 d . . . . .
F3 F 0.70070(18) 0.79280(12) 0.61978(10) 0.0390(4) Uani 1 1 d . . . . .
F2 F 0.69165(19) 0.66800(11) 0.67464(11) 0.0425(5) Uani 1 1 d . . . . .
F4 F 0.6570(3) 0.78526(16) 0.73174(11) 0.0697(8) Uani 1 1 d . . . . .
N1 N 0.4416(2) 0.03077(12) 0.67169(10) 0.0153(4) Uani 1 1 d . . . . .
N2 N 0.34018(18) -0.01938(11) 0.76787(9) 0.0117(3) Uani 1 1 d . . . . .
N3 N 0.34177(19) 0.47764(12) 0.66892(9) 0.0133(4) Uani 1 1 d . . . . .
N4 N 0.33538(19) 0.50672(12) 0.77210(10) 0.0144(4) Uani 1 1 d . . . . .
C1 C 0.1507(2) 0.23493(14) 0.83832(12) 0.0163(4) Uani 1 1 d . . . . .
O6S O 0.5402(3) 0.76058(18) 0.97759(14) 0.0537(7) Uani 1 1 d . . . . .
C3 C 0.0882(3) 0.22973(19) 0.96026(14) 0.0305(6) Uani 1 1 d . . . . .
H3 H 0.1138 0.2287 1.0029 0.037 Uiso 1 1 calc R . . . .
C4 C -0.0455(3) 0.2263(2) 0.95528(16) 0.0354(7) Uani 1 1 d . . . . .
H4 H -0.1113 0.2233 0.9946 0.043 Uiso 1 1 calc R . . . .
C5 C -0.0827(3) 0.22735(18) 0.89321(16) 0.0291(6) Uani 1 1 d . . . . .
H5 H -0.1741 0.2255 0.8899 0.035 Uiso 1 1 calc R . . . .
C6 C 0.0142(2) 0.23107(15) 0.83528(14) 0.0207(5) Uani 1 1 d . . . . .
H6 H -0.0126 0.2310 0.7929 0.025 Uiso 1 1 calc R . . . .
C7 C 0.3708(2) 0.05061(14) 0.73037(11) 0.0131(4) Uani 1 1 d . . . . .
C8 C 0.4930(2) 0.08510(14) 0.61606(11) 0.0148(4) Uani 1 1 d . . . . .
C9 C 0.6292(2) 0.10349(15) 0.60528(12) 0.0168(4) Uani 1 1 d . . . . .
C10 C 0.6812(2) 0.14949(16) 0.54730(13) 0.0206(5) Uani 1 1 d . . . . .
H10 H 0.7727 0.1632 0.5390 0.025 Uiso 1 1 calc R . . . .
C11 C 0.6013(3) 0.17579(16) 0.50131(13) 0.0223(5) Uani 1 1 d . . . . .
H11 H 0.6391 0.2058 0.4615 0.027 Uiso 1 1 calc R . . . .
C12 C 0.4667(3) 0.15829(15) 0.51341(12) 0.0193(5) Uani 1 1 d . . . . .
H12 H 0.4127 0.1776 0.4822 0.023 Uiso 1 1 calc R . . . .
C2 C 0.1843(3) 0.23469(16) 0.90268(13) 0.0210(5) Uani 1 1 d . . . . .
H2 H 0.2752 0.2380 0.9068 0.025 Uiso 1 1 calc R . . . .
C14 C 0.2613(2) 0.09480(16) 0.58434(13) 0.0192(5) Uani 1 1 d . . . . .
H14 H 0.2428 0.0542 0.6233 0.023 Uiso 1 1 calc R . . . .
C15 C 0.1816(3) 0.17344(18) 0.60310(16) 0.0300(6) Uani 1 1 d . . . . .
H15A H 0.2090 0.1951 0.6425 0.045 Uiso 1 1 calc GR . . . .
H15B H 0.0866 0.1610 0.6131 0.045 Uiso 1 1 calc GR . . . .
H15C H 0.1985 0.2143 0.5657 0.045 Uiso 1 1 calc GR . . . .
C16 C 0.2189(3) 0.05705(19) 0.52439(15) 0.0291(6) Uani 1 1 d . . . . .
H16A H 0.2321 0.0968 0.4861 0.044 Uiso 1 1 calc GR . . . .
H16B H 0.1249 0.0423 0.5355 0.044 Uiso 1 1 calc GR . . . .
H16C H 0.2727 0.0078 0.5131 0.044 Uiso 1 1 calc GR . . . .
C17 C 0.7172(2) 0.07629(16) 0.65585(13) 0.0198(5) Uani 1 1 d . . . . .
H17 H 0.6674 0.0343 0.6877 0.024 Uiso 1 1 calc R . . . .
C18 C 0.7445(4) 0.1486(2) 0.69615(16) 0.0377(8) Uani 1 1 d . . . . .
H18A H 0.7949 0.1903 0.6662 0.057 Uiso 1 1 calc GR . . . .
H18B H 0.7962 0.1294 0.7303 0.057 Uiso 1 1 calc GR . . . .
H18C H 0.6600 0.1722 0.7177 0.057 Uiso 1 1 calc GR . . . .
C19 C 0.8468(3) 0.0369(2) 0.62328(17) 0.0408(8) Uani 1 1 d . . . . .
H19A H 0.8277 -0.0144 0.6042 0.061 Uiso 1 1 calc GR . . . .
H19B H 0.9034 0.0254 0.6569 0.061 Uiso 1 1 calc GR . . . .
H19C H 0.8926 0.0743 0.5878 0.061 Uiso 1 1 calc GR . . . .
C20 C 0.4537(3) -0.05954(14) 0.66457(12) 0.0179(5) Uani 1 1 d . . . . .
H20A H 0.5466 -0.0761 0.6475 0.022 Uiso 1 1 calc R . . . .
H20B H 0.3954 -0.0783 0.6345 0.022 Uiso 1 1 calc R . . . .
C21 C 0.4081(2) -0.09266(14) 0.73635(12) 0.0166(4) Uani 1 1 d . . . . .
H21A H 0.3460 -0.1388 0.7385 0.020 Uiso 1 1 calc R . . . .
H21B H 0.4845 -0.1106 0.7576 0.020 Uiso 1 1 calc R . . . .
C22 C 0.2960(2) -0.02068(14) 0.83925(11) 0.0140(4) Uani 1 1 d . . . . .
C23 C 0.1654(2) -0.04566(15) 0.86495(12) 0.0180(5) Uani 1 1 d . . . . .
C24 C 0.1245(2) -0.04699(18) 0.93425(13) 0.0246(5) Uani 1 1 d . . . . .
H24 H 0.0367 -0.0636 0.9531 0.029 Uiso 1 1 calc R . . . .
C25 C 0.2093(3) -0.0246(2) 0.97572(13) 0.0292(6) Uani 1 1 d . . . . .
H25 H 0.1798 -0.0259 1.0227 0.035 Uiso 1 1 calc R . . . .
C26 C 0.3375(3) -0.00010(19) 0.94899(13) 0.0269(6) Uani 1 1 d . . . . .
H26 H 0.3946 0.0158 0.9780 0.032 Uiso 1 1 calc R . . . .
C27 C 0.3849(2) 0.00177(16) 0.88011(12) 0.0179(5) Uani 1 1 d . . . . .
C28 C 0.5282(2) 0.02460(16) 0.85325(12) 0.0198(5) Uani 1 1 d . . . . .
H28 H 0.5375 0.0340 0.8037 0.024 Uiso 1 1 calc R . . . .
C29 C 0.5670(3) 0.10416(19) 0.88135(16) 0.0320(6) Uani 1 1 d . . . . .
H29A H 0.5042 0.1479 0.8730 0.048 Uiso 1 1 calc GR . . . .
H29B H 0.6569 0.1197 0.8594 0.048 Uiso 1 1 calc GR . . . .
H29C H 0.5647 0.0956 0.9295 0.048 Uiso 1 1 calc GR . . . .
C30 C 0.6223(3) -0.04637(19) 0.86684(15) 0.0273(6) Uani 1 1 d . . . . .
H30A H 0.6097 -0.0602 0.9149 0.041 Uiso 1 1 calc GR . . . .
H30B H 0.7145 -0.0298 0.8508 0.041 Uiso 1 1 calc GR . . . .
H30C H 0.6028 -0.0943 0.8435 0.041 Uiso 1 1 calc GR . . . .
C31 C 0.0710(2) -0.06641(16) 0.81880(13) 0.0194(5) Uani 1 1 d . . . . .
H31 H 0.1255 -0.0874 0.7774 0.023 Uiso 1 1 calc R . . . .
C32 C -0.0027(3) 0.01065(17) 0.79857(15) 0.0252(5) Uani 1 1 d . . . . .
H32A H -0.0484 0.0364 0.8387 0.038 Uiso 1 1 calc GR . . . .
H32B H -0.0679 -0.0042 0.7715 0.038 Uiso 1 1 calc GR . . . .
H32C H 0.0611 0.0492 0.7726 0.038 Uiso 1 1 calc GR . . . .
C33 C -0.0286(3) -0.13328(18) 0.84908(17) 0.0317(6) Uani 1 1 d . . . . .
H33A H -0.0905 -0.1119 0.8867 0.048 Uiso 1 1 calc GR . . . .
H33B H 0.0195 -0.1808 0.8647 0.048 Uiso 1 1 calc GR . . . .
H33C H -0.0783 -0.1497 0.8151 0.048 Uiso 1 1 calc GR . . . .
C34 C 0.3134(2) 0.44806(14) 0.73189(11) 0.0126(4) Uani 1 1 d . . . . .
C35 C 0.3206(2) 0.43620(14) 0.61100(11) 0.0135(4) Uani 1 1 d . . . . .
C13 C 0.4096(2) 0.11247(15) 0.57104(12) 0.0163(4) Uani 1 1 d . . . . .
C37 C 0.1777(3) 0.39496(16) 0.53759(13) 0.0207(5) Uani 1 1 d . . . . .
H37 H 0.0915 0.3898 0.5269 0.025 Uiso 1 1 calc R . . . .
C38 C 0.2875(3) 0.36664(16) 0.49421(12) 0.0212(5) Uani 1 1 d . . . . .
H38 H 0.2762 0.3440 0.4536 0.025 Uiso 1 1 calc R . . . .
C39 C 0.4138(3) 0.37133(15) 0.50997(12) 0.0194(5) Uani 1 1 d . . . . .
H39 H 0.4880 0.3510 0.4803 0.023 Uiso 1 1 calc R . . . .
C40 C 0.4336(2) 0.40558(14) 0.56898(11) 0.0154(4) Uani 1 1 d . . . . .
C41 C 0.5698(2) 0.40614(15) 0.58936(12) 0.0175(5) Uani 1 1 d . . . . .
H41 H 0.5776 0.4584 0.6116 0.021 Uiso 1 1 calc R . . . .
C42 C 0.5803(3) 0.33447(16) 0.64085(13) 0.0222(5) Uani 1 1 d . . . . .
H42A H 0.5079 0.3388 0.6791 0.033 Uiso 1 1 calc GR . . . .
H42B H 0.6658 0.3368 0.6560 0.033 Uiso 1 1 calc GR . . . .
H42C H 0.5738 0.2824 0.6201 0.033 Uiso 1 1 calc GR . . . .
C43 C 0.6858(3) 0.40153(17) 0.53091(13) 0.0227(5) Uani 1 1 d . . . . .
H43A H 0.6860 0.3481 0.5113 0.034 Uiso 1 1 calc GR . . . .
H43B H 0.7696 0.4084 0.5470 0.034 Uiso 1 1 calc GR . . . .
H43C H 0.6760 0.4451 0.4971 0.034 Uiso 1 1 calc GR . . . .
C44 C 0.0685(2) 0.46154(17) 0.64217(13) 0.0217(5) Uani 1 1 d . . . . .
H44 H 0.0980 0.4893 0.6795 0.026 Uiso 1 1 calc R . . . .
C45 C -0.0106(3) 0.52420(19) 0.60566(16) 0.0300(6) Uani 1 1 d . . . . .
H45A H 0.0489 0.5675 0.5834 0.045 Uiso 1 1 calc GR . . . .
H45B H -0.0813 0.5483 0.6379 0.045 Uiso 1 1 calc GR . . . .
H45C H -0.0500 0.4968 0.5723 0.045 Uiso 1 1 calc GR . . . .
C46 C -0.0197(3) 0.3889(2) 0.67280(15) 0.0308(6) Uani 1 1 d . . . . .
H46A H -0.0469 0.3592 0.6370 0.046 Uiso 1 1 calc GR . . . .
H46B H -0.0987 0.4094 0.7020 0.046 Uiso 1 1 calc GR . . . .
H46C H 0.0304 0.3518 0.6989 0.046 Uiso 1 1 calc GR . . . .
C47 C 0.3753(3) 0.56644(14) 0.66373(12) 0.0179(5) Uani 1 1 d . . . . .
H47A H 0.3010 0.6008 0.6521 0.021 Uiso 1 1 calc R . . . .
H47B H 0.4564 0.5778 0.6303 0.021 Uiso 1 1 calc R . . . .
C48 C 0.3981(3) 0.58039(15) 0.73460(12) 0.0177(5) Uani 1 1 d . . . . .
H48A H 0.4940 0.5826 0.7366 0.021 Uiso 1 1 calc R . . . .
H48B H 0.3539 0.6314 0.7516 0.021 Uiso 1 1 calc R . . . .
C49 C 0.3274(2) 0.49452(14) 0.84311(11) 0.0132(4) Uani 1 1 d . . . . .
C50 C 0.2167(2) 0.52756(15) 0.88480(12) 0.0161(4) Uani 1 1 d . . . . .
C51 C 0.2101(2) 0.51638(16) 0.95360(13) 0.0206(5) Uani 1 1 d . . . . .
H51 H 0.1371 0.5387 0.9829 0.025 Uiso 1 1 calc R . . . .
C52 C 0.3085(3) 0.47322(17) 0.97974(13) 0.0237(5) Uani 1 1 d . . . . .
H52 H 0.3023 0.4660 1.0268 0.028 Uiso 1 1 calc R . . . .
C53 C 0.4161(3) 0.44048(16) 0.93784(13) 0.0216(5) Uani 1 1 d . . . . .
H53 H 0.4822 0.4105 0.9566 0.026 Uiso 1 1 calc R . . . .
C54 C 0.4290(2) 0.45086(15) 0.86836(12) 0.0159(4) Uani 1 1 d . . . . .
C55 C 0.5504(2) 0.41598(16) 0.82363(13) 0.0190(5) Uani 1 1 d . . . . .
H55 H 0.5420 0.4297 0.7761 0.023 Uiso 1 1 calc R . . . .
C56 C 0.6780(3) 0.4545(2) 0.83642(18) 0.0377(8) Uani 1 1 d . . . . .
H56A H 0.6719 0.5142 0.8299 0.057 Uiso 1 1 calc GR . . . .
H56B H 0.7540 0.4339 0.8052 0.057 Uiso 1 1 calc GR . . . .
H56C H 0.6899 0.4402 0.8824 0.057 Uiso 1 1 calc GR . . . .
C57 C 0.5585(3) 0.32238(17) 0.83353(14) 0.0261(6) Uani 1 1 d . . . . .
H57A H 0.5635 0.3074 0.8803 0.039 Uiso 1 1 calc GR . . . .
H57B H 0.6379 0.3019 0.8046 0.039 Uiso 1 1 calc GR . . . .
H57C H 0.4792 0.2980 0.8220 0.039 Uiso 1 1 calc GR . . . .
C58 C 0.1039(2) 0.56927(16) 0.85519(13) 0.0207(5) Uani 1 1 d . . . . .
H58 H 0.1431 0.5961 0.8110 0.025 Uiso 1 1 calc R . . . .
C59 C 0.0047(3) 0.50522(19) 0.84295(16) 0.0304(6) Uani 1 1 d . . . . .
H59A H 0.0515 0.4636 0.8146 0.046 Uiso 1 1 calc GR . . . .
H59B H -0.0635 0.5319 0.8207 0.046 Uiso 1 1 calc GR . . . .
H59C H -0.0374 0.4792 0.8857 0.046 Uiso 1 1 calc GR . . . .
C60 C 0.0300(3) 0.63580(19) 0.89866(17) 0.0326(7) Uani 1 1 d . . . . .
H60A H -0.0162 0.6103 0.9408 0.049 Uiso 1 1 calc GR . . . .
H60B H -0.0349 0.6638 0.8749 0.049 Uiso 1 1 calc GR . . . .
H60C H 0.0940 0.6756 0.9079 0.049 Uiso 1 1 calc GR . . . .
C7S C 0.4101(4) 0.7570(3) 0.9637(2) 0.0536(10) Uani 1 1 d . . . . .
H7SA H 0.3655 0.8111 0.9691 0.064 Uiso 1 1 calc R . . . .
H7SB H 0.3574 0.7162 0.9946 0.064 Uiso 1 1 calc R . . . .
C8S C 0.4219(4) 0.7326(2) 0.8930(2) 0.0516(10) Uani 1 1 d . . . . .
H8SA H 0.4319 0.7810 0.8612 0.062 Uiso 1 1 calc R . . . .
H8SB H 0.3440 0.7007 0.8868 0.062 Uiso 1 1 calc R . . . .
C9S C 0.5464(4) 0.6806(2) 0.88512(19) 0.0487(9) Uani 1 1 d . . . . .
H9SA H 0.5888 0.6787 0.8376 0.058 Uiso 1 1 calc R . . . .
H9SB H 0.5278 0.6241 0.9040 0.058 Uiso 1 1 calc R . . . .
C10S C 0.6315(3) 0.7253(2) 0.9245(2) 0.0473(9) Uani 1 1 d . . . . .
H10A H 0.6938 0.6870 0.9427 0.057 Uiso 1 1 calc R . . . .
H10B H 0.6833 0.7686 0.8960 0.057 Uiso 1 1 calc R . . . .
B1 B 0.6379(3) 0.7474(2) 0.67486(17) 0.0289(7) Uani 1 1 d . . . . .
C36 C 0.1917(2) 0.43093(15) 0.59681(12) 0.0170(4) Uani 1 1 d . . . . .

loop_
_atom_site_aniso_label
_atom_site_aniso_U_11
_atom_site_aniso_U_22
_atom_site_aniso_U_33
_atom_site_aniso_U_23
_atom_site_aniso_U_13
_atom_site_aniso_U_12
O1S' 0.059(2) 0.0400(13) 0.072(2) -0.0097(14) -0.0321(18) 0.0071(13)
C2S' 0.054(2) 0.0404(14) 0.067(2) -0.0089(15) -0.0266(17) 0.0075(13)
C3S' 0.047(3) 0.0335(18) 0.046(2) -0.0084(16) -0.0165(19) 0.0082(17)
C4S' 0.0324(18) 0.0362(17) 0.0410(17) -0.0045(13) -0.0081(14) 0.0031(13)
C5S' 0.047(3) 0.0340(19) 0.064(3) -0.0075(17) -0.025(3) 0.0052(16)
O1S 0.079(3) 0.048(2) 0.097(3) -0.024(2) -0.053(3) 0.021(2)
C2S 0.0392(19) 0.0388(17) 0.0476(19) -0.0017(14) -0.0081(15) -0.0006(13)
C3S 0.037(3) 0.0375(19) 0.055(3) -0.0042(17) -0.012(2) 0.0005(17)
C4S 0.059(2) 0.0400(13) 0.072(2) -0.0097(14) -0.0321(18) 0.0071(13)
C5S 0.054(2) 0.0404(14) 0.067(2) -0.0089(15) -0.0266(17) 0.0075(13)
Ag2 0.01609(8) 0.01326(9) 0.01131(9) -0.00181(6) -0.00140(6) 0.00194(6)
Ag1 0.01424(8) 0.01254(8) 0.01018(8) 0.00063(6) -0.00162(6) -0.00125(6)
F1 0.0265(10) 0.0311(10) 0.117(2) 0.0090(12) 0.0047(11) 0.0004(8)
F3 0.0361(10) 0.0396(10) 0.0378(11) 0.0131(8) -0.0014(8) -0.0022(8)
F2 0.0427(11) 0.0275(9) 0.0511(12) 0.0049(8) 0.0056(9) 0.0137(8)
F4 0.104(2) 0.0758(17) 0.0311(12) -0.0198(11) -0.0171(12) 0.0504(15)
N1 0.0211(9) 0.0125(9) 0.0122(9) 0.0005(7) -0.0035(7) 0.0040(7)
N2 0.0148(8) 0.0119(9) 0.0086(9) -0.0009(7) -0.0028(7) 0.0025(7)
N3 0.0185(9) 0.0133(9) 0.0085(9) 0.0008(7) -0.0039(7) -0.0025(7)
N4 0.0179(9) 0.0148(9) 0.0108(9) 0.0010(7) -0.0032(7) -0.0034(7)
C1 0.0191(11) 0.0137(10) 0.0143(11) 0.0001(8) 0.0017(8) -0.0006(8)
O6S 0.0570(17) 0.0580(17) 0.0513(17) -0.0174(13) -0.0200(13) 0.0070(13)
C3 0.0343(15) 0.0400(17) 0.0142(13) -0.0004(11) 0.0033(11) -0.0024(12)
C4 0.0291(15) 0.0469(18) 0.0246(15) -0.0031(13) 0.0119(12) -0.0053(13)
C5 0.0179(12) 0.0307(14) 0.0360(16) -0.0032(12) 0.0032(11) -0.0051(10)
C6 0.0206(11) 0.0182(11) 0.0229(13) -0.0026(10) -0.0016(10) -0.0022(9)
C7 0.0143(10) 0.0156(10) 0.0104(10) -0.0006(8) -0.0053(8) 0.0008(8)
C8 0.0205(11) 0.0143(10) 0.0096(10) -0.0013(8) -0.0029(8) 0.0023(8)
C9 0.0197(11) 0.0170(11) 0.0141(11) -0.0037(9) -0.0034(9) 0.0039(8)
C10 0.0196(11) 0.0223(12) 0.0187(12) -0.0005(10) -0.0001(9) -0.0013(9)
C11 0.0294(13) 0.0211(12) 0.0143(12) 0.0030(9) 0.0005(10) -0.0004(10)
C12 0.0260(12) 0.0194(11) 0.0135(11) 0.0005(9) -0.0067(9) 0.0017(9)
C2 0.0231(12) 0.0215(12) 0.0173(12) 0.0004(10) -0.0015(9) 0.0004(9)
C14 0.0211(11) 0.0223(12) 0.0153(12) 0.0005(9) -0.0066(9) 0.0004(9)
C15 0.0242(13) 0.0281(14) 0.0371(17) -0.0070(12) -0.0025(11) 0.0052(11)
C16 0.0261(13) 0.0359(16) 0.0276(15) -0.0086(12) -0.0083(11) -0.0034(11)
C17 0.0189(11) 0.0231(12) 0.0182(12) -0.0005(10) -0.0060(9) 0.0057(9)
C18 0.057(2) 0.0342(16) 0.0294(16) -0.0103(13) -0.0260(15) 0.0166(14)
C19 0.0333(16) 0.064(2) 0.0302(17) -0.0182(16) -0.0165(13) 0.0255(15)
C20 0.0255(12) 0.0130(10) 0.0148(11) -0.0027(9) -0.0019(9) 0.0030(9)
C21 0.0220(11) 0.0144(10) 0.0131(11) -0.0021(8) -0.0025(9) 0.0048(8)
C22 0.0171(10) 0.0154(10) 0.0090(10) 0.0006(8) -0.0022(8) 0.0061(8)
C23 0.0172(11) 0.0199(11) 0.0168(12) 0.0011(9) -0.0038(9) 0.0075(9)
C24 0.0158(11) 0.0370(15) 0.0183(13) 0.0030(11) 0.0018(9) 0.0057(10)
C25 0.0232(13) 0.0521(18) 0.0113(12) -0.0001(12) -0.0019(10) 0.0121(12)
C26 0.0219(12) 0.0465(17) 0.0136(12) -0.0028(11) -0.0070(10) 0.0112(11)
C27 0.0162(10) 0.0247(12) 0.0129(11) 0.0002(9) -0.0042(8) 0.0072(9)
C28 0.0173(11) 0.0297(13) 0.0133(11) -0.0004(10) -0.0056(9) 0.0004(9)
C29 0.0376(16) 0.0300(15) 0.0309(16) -0.0042(12) -0.0119(13) -0.0024(12)
C30 0.0159(11) 0.0389(16) 0.0292(15) -0.0051(12) -0.0095(10) 0.0062(10)
C31 0.0157(10) 0.0219(12) 0.0199(12) 0.0012(10) -0.0019(9) 0.0007(9)
C32 0.0224(12) 0.0267(13) 0.0283(14) 0.0079(11) -0.0124(11) -0.0012(10)
C33 0.0262(14) 0.0254(14) 0.0442(18) 0.0063(13) -0.0099(12) -0.0061(11)
C34 0.0117(9) 0.0155(10) 0.0112(10) 0.0004(8) -0.0038(8) -0.0004(8)
C35 0.0206(11) 0.0127(10) 0.0077(10) 0.0009(8) -0.0040(8) -0.0016(8)
C13 0.0208(11) 0.0172(11) 0.0115(11) -0.0016(9) -0.0048(8) 0.0032(9)
C37 0.0259(12) 0.0217(12) 0.0162(12) 0.0008(9) -0.0085(10) -0.0022(9)
C38 0.0339(14) 0.0200(12) 0.0115(11) -0.0012(9) -0.0085(10) -0.0011(10)
C39 0.0289(12) 0.0178(11) 0.0102(11) 0.0004(9) -0.0005(9) 0.0019(9)
C40 0.0208(11) 0.0145(10) 0.0100(10) 0.0029(8) -0.0017(8) 0.0003(8)
C41 0.0184(11) 0.0183(11) 0.0155(11) -0.0012(9) -0.0021(9) 0.0017(9)
C42 0.0244(12) 0.0266(13) 0.0142(12) 0.0023(10) -0.0017(9) 0.0078(10)
C43 0.0197(11) 0.0258(13) 0.0198(13) 0.0025(10) 0.0031(9) -0.0011(9)
C44 0.0170(11) 0.0318(14) 0.0165(12) -0.0019(10) -0.0032(9) -0.0008(10)
C45 0.0243(13) 0.0330(15) 0.0345(16) -0.0040(12) -0.0103(11) 0.0062(11)
C46 0.0231(13) 0.0446(17) 0.0228(14) 0.0069(12) -0.0003(11) -0.0058(12)
C47 0.0265(12) 0.0133(10) 0.0139(11) 0.0006(9) -0.0041(9) -0.0028(9)
C48 0.0254(12) 0.0159(11) 0.0119(11) 0.0005(9) -0.0031(9) -0.0078(9)
C49 0.0159(10) 0.0149(10) 0.0094(10) 0.0000(8) -0.0034(8) -0.0041(8)
C50 0.0147(10) 0.0179(11) 0.0154(11) -0.0012(9) -0.0013(8) -0.0030(8)
C51 0.0206(11) 0.0250(12) 0.0145(12) -0.0024(10) 0.0023(9) -0.0006(9)
C52 0.0332(14) 0.0279(13) 0.0098(11) -0.0015(10) -0.0034(10) -0.0018(11)
C53 0.0229(12) 0.0266(13) 0.0169(12) -0.0011(10) -0.0083(9) 0.0018(10)
C54 0.0171(10) 0.0189(11) 0.0125(11) -0.0023(9) -0.0038(8) -0.0021(8)
C55 0.0148(10) 0.0260(12) 0.0166(12) -0.0050(10) -0.0030(9) 0.0016(9)
C56 0.0171(12) 0.0494(19) 0.047(2) -0.0257(16) -0.0005(12) -0.0030(12)
C57 0.0253(13) 0.0299(14) 0.0248(14) -0.0065(11) -0.0083(11) 0.0082(11)
C58 0.0153(10) 0.0247(12) 0.0213(13) 0.0018(10) -0.0025(9) 0.0017(9)
C59 0.0180(12) 0.0365(16) 0.0391(17) -0.0115(13) -0.0090(11) 0.0013(11)
C60 0.0288(14) 0.0278(15) 0.0416(18) -0.0076(13) -0.0066(12) 0.0092(11)
C7S 0.0394(19) 0.044(2) 0.075(3) -0.012(2) -0.0020(19) 0.0083(16)
C8S 0.050(2) 0.044(2) 0.066(3) 0.0163(19) -0.0288(19) -0.0173(17)
C9S 0.067(3) 0.0404(19) 0.0345(19) -0.0029(15) 0.0044(17) -0.0098(17)
C10S 0.0322(17) 0.0353(18) 0.072(3) 0.0143(17) -0.0078(17) 0.0010(14)
B1 0.0310(16) 0.0251(15) 0.0267(16) 0.0015(13) 0.0040(13) 0.0096(12)
C36 0.0196(11) 0.0176(11) 0.0141(11) 0.0029(9) -0.0050(9) -0.0012(9)

loop_
_atom_type_symbol
_atom_type_description
_atom_type_scat_dispersion_real
_atom_type_scat_dispersion_imag
_atom_type_scat_source
C C 0.0033 0.0016 'International Tables Vol C Tables 4.2.6.8 and 6.1.1.4'
H H 0.0000 0.0000 'International Tables Vol C Tables 4.2.6.8 and 6.1.1.4'
Ag Ag -0.8971 1.1015 'International Tables Vol C Tables 4.2.6.8 and 6.1.1.4'
B B 0.0013 0.0007 'International Tables Vol C Tables 4.2.6.8 and 6.1.1.4'
F F 0.0171 0.0103 'International Tables Vol C Tables 4.2.6.8 and 6.1.1.4'
N N 0.0061 0.0033 'International Tables Vol C Tables 4.2.6.8 and 6.1.1.4'
O O 0.0106 0.0060 'International Tables Vol C Tables 4.2.6.8 and 6.1.1.4'

loop_
_geom_angle_atom_site_label_1
_geom_angle_atom_site_label_2
_geom_angle_atom_site_label_3
_geom_angle
C2S' O1S' C5S' 109.3(5)
O1S' C2S' H2SA 110.8
O1S' C2S' H2SB 110.8
O1S' C2S' C3S' 104.9(6)
H2SA C2S' H2SB 108.8
C3S' C2S' H2SA 110.8
C3S' C2S' H2SB 110.8
C2S' C3S' H3SA 110.7
C2S' C3S' H3SB 110.7
H3SA C3S' H3SB 108.8
C4S' C3S' C2S' 105.2(6)
C4S' C3S' H3SA 110.7
C4S' C3S' H3SB 110.7
C3S' C4S' H4SA 112.2
C3S' C4S' H4SB 112.2
C3S' C4S' C5S' 97.8(6)
H4SA C4S' H4SB 109.8
C5S' C4S' H4SA 112.2
C5S' C4S' H4SB 112.2
O1S' C5S' C4S' 105.9(5)
O1S' C5S' H5SA 110.6
O1S' C5S' H5SB 110.6
C4S' C5S' H5SA 110.6
C4S' C5S' H5SB 110.6
H5SA C5S' H5SB 108.7
C2S O1S C5S 109.9(6)
O1S C2S H2SC 110.5
O1S C2S H2SD 110.5
O1S C2S C3S 106.1(5)
H2SC C2S H2SD 108.7
C3S C2S H2SC 110.5
C3S C2S H2SD 110.5
C2S C3S H3SC 110.5
C2S C3S H3SD 110.5
H3SC C3S H3SD 108.7
C4S C3S C2S 106.3(5)
C4S C3S H3SC 110.5
C4S C3S H3SD 110.5
C3S C4S H4SC 110.7
C3S C4S H4SD 110.7
C3S C4S C5S 105.0(5)
H4SC C4S H4SD 108.8
C5S C4S H4SC 110.7
C5S C4S H4SD 110.7
O1S C5S C4S 105.7(6)
O1S C5S H5SC 110.6
O1S C5S H5SD 110.6
C4S C5S H5SC 110.6
C4S C5S H5SD 110.6
H5SC C5S H5SD 108.7
C1 Ag2 Ag1 49.07(6)
C7 Ag2 Ag1 153.88(6)
C7 Ag2 C1 156.98(9)
C1 Ag1 Ag2 49.56(6)
C34 Ag1 Ag2 147.70(6)
C34 Ag1 C1 161.89(9)
C7 N1 C8 127.44(19)
C7 N1 C20 112.87(19)
C8 N1 C20 119.41(18)
C7 N2 C21 112.58(18)
C7 N2 C22 122.71(19)
C22 N2 C21 120.02(18)
C34 N3 C35 125.78(19)
C34 N3 C47 112.55(19)
C35 N3 C47 120.75(18)
C34 N4 C48 112.65(19)
C34 N4 C49 124.2(2)
C49 N4 C48 121.80(18)
Ag1 C1 Ag2 81.37(8)
C6 C1 Ag2 116.69(17)
C6 C1 Ag1 111.50(17)
C6 C1 C2 116.6(2)
C2 C1 Ag2 112.97(17)
C2 C1 Ag1 112.64(17)
C7S O6S C10S 109.2(3)
C4 C3 H3 120.0
C4 C3 C2 119.9(3)
C2 C3 H3 120.0
C3 C4 H4 120.0
C5 C4 C3 120.0(3)
C5 C4 H4 120.0
C4 C5 H5 120.0
C4 C5 C6 120.0(3)
C6 C5 H5 120.0
C1 C6 H6 119.2
C5 C6 C1 121.5(3)
C5 C6 H6 119.2
N1 C7 Ag2 135.23(17)
N1 C7 N2 108.00(19)
N2 C7 Ag2 116.38(15)
C9 C8 N1 118.0(2)
C9 C8 C13 122.2(2)
C13 C8 N1 119.5(2)
C8 C9 C17 121.6(2)
C10 C9 C8 117.7(2)
C10 C9 C17 120.7(2)
C9 C10 H10 119.4
C9 C10 C11 121.1(2)
C11 C10 H10 119.4
C10 C11 H11 119.8
C12 C11 C10 120.3(2)
C12 C11 H11 119.8
C11 C12 H12 119.6
C11 C12 C13 120.7(2)
C13 C12 H12 119.6
C1 C2 H2 119.1
C3 C2 C1 121.9(3)
C3 C2 H2 119.1
C15 C14 H14 108.0
C16 C14 H14 108.0
C16 C14 C15 111.5(2)
C13 C14 H14 108.0
C13 C14 C15 110.1(2)
C13 C14 C16 111.1(2)
C14 C15 H15A 109.5
C14 C15 H15B 109.5
C14 C15 H15C 109.5
H15A C15 H15B 109.5
H15A C15 H15C 109.5
H15B C15 H15C 109.5
C14 C16 H16A 109.5
C14 C16 H16B 109.5
C14 C16 H16C 109.5
H16A C16 H16B 109.5
H16A C16 H16C 109.5
H16B C16 H16C 109.5
C9 C17 H17 107.7
C9 C17 C18 110.4(2)
C18 C17 H17 107.7
C19 C17 C9 112.5(2)
C19 C17 H17 107.7
C19 C17 C18 110.7(2)
C17 C18 H18A 109.5
C17 C18 H18B 109.5
C17 C18 H18C 109.5
H18A C18 H18B 109.5
H18A C18 H18C 109.5
H18B C18 H18C 109.5
C17 C19 H19A 109.5
C17 C19 H19B 109.5
C17 C19 H19C 109.5
H19A C19 H19B 109.5
H19A C19 H19C 109.5
H19B C19 H19C 109.5
N1 C20 H20A 111.4
N1 C20 H20B 111.4
N1 C20 C21 101.94(18)
H20A C20 H20B 109.2
C21 C20 H20A 111.4
C21 C20 H20B 111.4
N2 C21 C20 101.54(18)
N2 C21 H21A 111.5
N2 C21 H21B 111.5
C20 C21 H21A 111.5
C20 C21 H21B 111.5
H21A C21 H21B 109.3
C23 C22 N2 118.3(2)
C27 C22 N2 119.0(2)
C27 C22 C23 122.7(2)
C22 C23 C31 120.9(2)
C24 C23 C22 117.5(2)
C24 C23 C31 121.5(2)
C23 C24 H24 119.4
C25 C24 C23 121.2(2)
C25 C24 H24 119.4
C24 C25 H25 119.9
C24 C25 C26 120.1(2)
C26 C25 H25 119.9
C25 C26 H26 119.3
C25 C26 C27 121.5(3)
C27 C26 H26 119.3
C22 C27 C28 123.2(2)
C26 C27 C22 117.1(2)
C26 C27 C28 119.7(2)
C27 C28 H28 107.6
C27 C28 C29 112.1(2)
C27 C28 C30 110.5(2)
C29 C28 H28 107.6
C29 C28 C30 111.2(2)
C30 C28 H28 107.6
C28 C29 H29A 109.5
C28 C29 H29B 109.5
C28 C29 H29C 109.5
H29A C29 H29B 109.5
H29A C29 H29C 109.5
H29B C29 H29C 109.5
C28 C30 H30A 109.5
C28 C30 H30B 109.5
C28 C30 H30C 109.5
H30A C30 H30B 109.5
H30A C30 H30C 109.5
H30B C30 H30C 109.5
C23 C31 H31 107.7
C23 C31 C32 110.3(2)
C23 C31 C33 113.0(2)
C32 C31 H31 107.7
C32 C31 C33 110.3(2)
C33 C31 H31 107.7
C31 C32 H32A 109.5
C31 C32 H32B 109.5
C31 C32 H32C 109.5
H32A C32 H32B 109.5
H32A C32 H32C 109.5
H32B C32 H32C 109.5
C31 C33 H33A 109.5
C31 C33 H33B 109.5
C31 C33 H33C 109.5
H33A C33 H33B 109.5
H33A C33 H33C 109.5
H33B C33 H33C 109.5
N3 C34 Ag1 130.74(16)
N3 C34 N4 108.6(2)
N4 C34 Ag1 120.68(16)
C40 C35 N3 117.6(2)
C36 C35 N3 119.7(2)
C36 C35 C40 122.7(2)
C8 C13 C14 121.8(2)
C12 C13 C8 117.9(2)
C12 C13 C14 120.2(2)
C38 C37 H37 119.4
C38 C37 C36 121.2(2)
C36 C37 H37 119.4
C37 C38 H38 119.9
C39 C38 C37 120.2(2)
C39 C38 H38 119.9
C38 C39 H39 119.5
C38 C39 C40 121.1(2)
C40 C39 H39 119.5
C35 C40 C41 120.7(2)
C39 C40 C35 117.4(2)
C39 C40 C41 121.8(2)
C40 C41 H41 107.9
C40 C41 C42 109.4(2)
C40 C41 C43 114.0(2)
C42 C41 H41 107.9
C43 C41 H41 107.9
C43 C41 C42 109.6(2)
C41 C42 H42A 109.5
C41 C42 H42B 109.5
C41 C42 H42C 109.5
H42A C42 H42B 109.5
H42A C42 H42C 109.5
H42B C42 H42C 109.5
C41 C43 H43A 109.5
C41 C43 H43B 109.5
C41 C43 H43C 109.5
H43A C43 H43B 109.5
H43A C43 H43C 109.5
H43B C43 H43C 109.5
C45 C44 H44 107.9
C45 C44 C46 110.8(2)
C46 C44 H44 107.9
C36 C44 H44 107.9
C36 C44 C45 112.1(2)
C36 C44 C46 110.2(2)
C44 C45 H45A 109.5
C44 C45 H45B 109.5
C44 C45 H45C 109.5
H45A C45 H45B 109.5
H45A C45 H45C 109.5
H45B C45 H45C 109.5
C44 C46 H46A 109.5
C44 C46 H46B 109.5
C44 C46 H46C 109.5
H46A C46 H46B 109.5
H46A C46 H46C 109.5
H46B C46 H46C 109.5
N3 C47 H47A 111.4
N3 C47 H47B 111.4
N3 C47 C48 101.67(18)
H47A C47 H47B 109.3
C48 C47 H47A 111.4
C48 C47 H47B 111.4
N4 C48 C47 101.50(18)
N4 C48 H48A 111.5
N4 C48 H48B 111.5
C47 C48 H48A 111.5
C47 C48 H48B 111.5
H48A C48 H48B 109.3
C50 C49 N4 118.0(2)
C54 C49 N4 119.5(2)
C54 C49 C50 122.5(2)
C49 C50 C58 120.7(2)
C51 C50 C49 117.8(2)
C51 C50 C58 121.4(2)
C50 C51 H51 119.6
C52 C51 C50 120.8(2)
C52 C51 H51 119.6
C51 C52 H52 119.7
C51 C52 C53 120.5(2)
C53 C52 H52 119.7
C52 C53 H53 119.4
C52 C53 C54 121.2(2)
C54 C53 H53 119.4
C49 C54 C55 122.9(2)
C53 C54 C49 117.2(2)
C53 C54 C55 119.9(2)
C54 C55 H55 108.1
C54 C55 C56 110.9(2)
C54 C55 C57 111.4(2)
C56 C55 H55 108.1
C56 C55 C57 110.1(2)
C57 C55 H55 108.1
C55 C56 H56A 109.5
C55 C56 H56B 109.5
C55 C56 H56C 109.5
H56A C56 H56B 109.5
H56A C56 H56C 109.5
H56B C56 H56C 109.5
C55 C57 H57A 109.5
C55 C57 H57B 109.5
C55 C57 H57C 109.5
H57A C57 H57B 109.5
H57A C57 H57C 109.5
H57B C57 H57C 109.5
C50 C58 H58 107.8
C50 C58 C59 110.0(2)
C50 C58 C60 113.6(2)
C59 C58 H58 107.8
C59 C58 C60 109.6(2)
C60 C58 H58 107.8
C58 C59 H59A 109.5
C58 C59 H59B 109.5
C58 C59 H59C 109.5
H59A C59 H59B 109.5
H59A C59 H59C 109.5
H59B C59 H59C 109.5
C58 C60 H60A 109.5
C58 C60 H60B 109.5
C58 C60 H60C 109.5
H60A C60 H60B 109.5
H60A C60 H60C 109.5
H60B C60 H60C 109.5
O6S C7S H7SA 110.3
O6S C7S H7SB 110.3
O6S C7S C8S 107.1(3)
H7SA C7S H7SB 108.5
C8S C7S H7SA 110.3
C8S C7S H7SB 110.3
C7S C8S H8SA 111.4
C7S C8S H8SB 111.4
C7S C8S C9S 101.7(3)
H8SA C8S H8SB 109.3
C9S C8S H8SA 111.4
C9S C8S H8SB 111.4
C8S C9S H9SA 111.4
C8S C9S H9SB 111.4
C8S C9S C10S 102.0(3)
H9SA C9S H9SB 109.2
C10S C9S H9SA 111.4
C10S C9S H9SB 111.4
O6S C10S C9S 105.4(3)
O6S C10S H10A 110.7
O6S C10S H10B 110.7
C9S C10S H10A 110.7
C9S C10S H10B 110.7
H10A C10S H10B 108.8
F1 B1 F2 110.1(3)
F1 B1 F4 110.2(3)
F3 B1 F1 108.4(3)
F3 B1 F2 109.5(2)
F3 B1 F4 108.4(3)
F4 B1 F2 110.2(3)
C35 C36 C44 123.5(2)
C37 C36 C35 117.5(2)
C37 C36 C44 119.0(2)

loop_
_geom_bond_atom_site_label_1
_geom_bond_atom_site_label_2
_geom_bond_distance
O1S' C2S' 1.423(9)
O1S' C5S' 1.437(9)
C2S' H2SA 0.9900
C2S' H2SB 0.9900
C2S' C3S' 1.515(9)
C3S' H3SA 0.9900
C3S' H3SB 0.9900
C3S' C4S' 1.506(9)
C4S' H4SA 0.9900
C4S' H4SB 0.9900
C4S' C5S' 1.533(9)
C5S' H5SA 0.9900
C5S' H5SB 0.9900
O1S C2S 1.412(8)
O1S C5S 1.421(9)
C2S H2SC 0.9900
C2S H2SD 0.9900
C2S C3S 1.503(5)
C3S H3SC 0.9900
C3S H3SD 0.9900
C3S C4S 1.502(5)
C4S H4SC 0.9900
C4S H4SD 0.9900
C4S C5S 1.502(5)
C5S H5SC 0.9900
C5S H5SD 0.9900
Ag2 Ag1 2.8230(2)
Ag2 C1 2.173(2)
Ag2 C7 2.120(2)
Ag1 C1 2.157(2)
Ag1 C34 2.108(2)
F1 B1 1.387(4)
F3 B1 1.377(4)
F2 B1 1.399(4)
F4 B1 1.388(4)
N1 C7 1.337(3)
N1 C8 1.431(3)
N1 C20 1.492(3)
N2 C7 1.351(3)
N2 C21 1.492(3)
N2 C22 1.444(3)
N3 C34 1.331(3)
N3 C35 1.443(3)
N3 C47 1.492(3)
N4 C34 1.342(3)
N4 C48 1.484(3)
N4 C49 1.438(3)
C1 C6 1.411(3)
C1 C2 1.413(4)
O6S C7S 1.411(5)
O6S C10S 1.436(5)
C3 H3 0.9500
C3 C4 1.391(4)
C3 C2 1.391(4)
C4 H4 0.9500
C4 C5 1.383(5)
C5 H5 0.9500
C5 C6 1.400(4)
C6 H6 0.9500
C8 C9 1.407(3)
C8 C13 1.409(3)
C9 C10 1.393(4)
C9 C17 1.526(3)
C10 H10 0.9500
C10 C11 1.394(4)
C11 H11 0.9500
C11 C12 1.387(4)
C12 H12 0.9500
C12 C13 1.400(3)
C2 H2 0.9500
C14 H14 1.0000
C14 C15 1.538(4)
C14 C16 1.529(4)
C14 C13 1.524(3)
C15 H15A 0.9800
C15 H15B 0.9800
C15 H15C 0.9800
C16 H16A 0.9800
C16 H16B 0.9800
C16 H16C 0.9800
C17 H17 1.0000
C17 C18 1.533(4)
C17 C19 1.521(4)
C18 H18A 0.9800
C18 H18B 0.9800
C18 H18C 0.9800
C19 H19A 0.9800
C19 H19B 0.9800
C19 H19C 0.9800
C20 H20A 0.9900
C20 H20B 0.9900
C20 C21 1.527(3)
C21 H21A 0.9900
C21 H21B 0.9900
C22 C23 1.406(3)
C22 C27 1.403(3)
C23 C24 1.399(4)
C23 C31 1.516(3)
C24 H24 0.9500
C24 C25 1.380(4)
C25 H25 0.9500
C25 C26 1.386(4)
C26 H26 0.9500
C26 C27 1.400(3)
C27 C28 1.517(3)
C28 H28 1.0000
C28 C29 1.536(4)
C28 C30 1.538(4)
C29 H29A 0.9800
C29 H29B 0.9800
C29 H29C 0.9800
C30 H30A 0.9800
C30 H30B 0.9800
C30 H30C 0.9800
C31 H31 1.0000
C31 C32 1.530(4)
C31 C33 1.536(4)
C32 H32A 0.9800
C32 H32B 0.9800
C32 H32C 0.9800
C33 H33A 0.9800
C33 H33B 0.9800
C33 H33C 0.9800
C35 C40 1.412(3)
C35 C36 1.403(3)
C37 H37 0.9500
C37 C38 1.390(4)
C37 C36 1.402(3)
C38 H38 0.9500
C38 C39 1.389(4)
C39 H39 0.9500
C39 C40 1.401(3)
C40 C41 1.521(3)
C41 H41 1.0000
C41 C42 1.544(4)
C41 C43 1.529(3)
C42 H42A 0.9800
C42 H42B 0.9800
C42 H42C 0.9800
C43 H43A 0.9800
C43 H43B 0.9800
C43 H43C 0.9800
C44 H44 1.0000
C44 C45 1.534(4)
C44 C46 1.542(4)
C44 C36 1.519(3)
C45 H45A 0.9800
C45 H45B 0.9800
C45 H45C 0.9800
C46 H46A 0.9800
C46 H46B 0.9800
C46 H46C 0.9800
C47 H47A 0.9900
C47 H47B 0.9900
C47 C48 1.532(3)
C48 H48A 0.9900
C48 H48B 0.9900
C49 C50 1.408(3)
C49 C54 1.404(3)
C50 C51 1.393(3)
C50 C58 1.526(3)
C51 H51 0.9500
C51 C52 1.383(4)
C52 H52 0.9500
C52 C53 1.386(4)
C53 H53 0.9500
C53 C54 1.400(3)
C54 C55 1.526(3)
C55 H55 1.0000
C55 C56 1.529(4)
C55 C57 1.535(4)
C56 H56A 0.9800
C56 H56B 0.9800
C56 H56C 0.9800
C57 H57A 0.9800
C57 H57B 0.9800
C57 H57C 0.9800
C58 H58 1.0000
C58 C59 1.532(4)
C58 C60 1.541(4)
C59 H59A 0.9800
C59 H59B 0.9800
C59 H59C 0.9800
C60 H60A 0.9800
C60 H60B 0.9800
C60 H60C 0.9800
C7S H7SA 0.9900
C7S H7SB 0.9900
C7S C8S 1.499(6)
C8S H8SA 0.9900
C8S H8SB 0.9900
C8S C9S 1.506(6)
C9S H9SA 0.9900
C9S H9SB 0.9900
C9S C10S 1.507(6)
C10S H10A 0.9900
C10S H10B 0.9900

loop_
_geom_torsion_atom_site_label_1
_geom_torsion_atom_site_label_2
_geom_torsion_atom_site_label_3
_geom_torsion_atom_site_label_4
_geom_torsion
O1S' C2S' C3S' C4S' 26.9(8)
C2S' O1S' C5S' C4S' -23.6(9)
C2S' C3S' C4S' C5S' -38.8(7)
C3S' C4S' C5S' O1S' 38.1(7)
C5S' O1S' C2S' C3S' -1.8(9)
O1S C2S C3S C4S -9.7(9)
C2S O1S C5S C4S -27.8(10)
C2S C3S C4S C5S -6.4(10)
C3S C4S C5S O1S 20.2(10)
C5S O1S C2S C3S 23.5(9)
Ag2 C1 C6 C5 137.8(2)
Ag2 C1 C2 C3 -138.4(2)
Ag1 C1 C6 C5 -131.2(2)
Ag1 C1 C2 C3 131.6(2)
N1 C8 C9 C10 173.5(2)
N1 C8 C9 C17 -8.1(3)
N1 C8 C13 C12 -173.2(2)
N1 C8 C13 C14 7.9(3)
N1 C20 C21 N2 16.4(2)
N2 C22 C23 C24 179.6(2)
N2 C22 C23 C31 -3.2(3)
N2 C22 C27 C26 179.8(2)
N2 C22 C27 C28 -2.4(3)
N3 C35 C40 C39 -174.9(2)
N3 C35 C40 C41 8.2(3)
N3 C35 C36 C37 175.8(2)
N3 C35 C36 C44 -4.5(4)
N3 C47 C48 N4 -16.3(2)
N4 C49 C50 C51 -179.3(2)
N4 C49 C50 C58 4.6(3)
N4 C49 C54 C53 -179.8(2)
N4 C49 C54 C55 0.8(3)
O6S C7S C8S C9S 30.4(4)
C3 C4 C5 C6 0.6(5)
C4 C3 C2 C1 -1.2(4)
C4 C5 C6 C1 -0.9(4)
C6 C1 C2 C3 0.9(4)
C7 N1 C8 C9 102.9(3)
C7 N1 C8 C13 -82.6(3)
C7 N1 C20 C21 -14.1(3)
C7 N2 C21 C20 -15.6(2)
C7 N2 C22 C23 114.0(2)
C7 N2 C22 C27 -66.8(3)
C8 N1 C7 Ag2 6.3(4)
C8 N1 C7 N2 178.6(2)
C8 N1 C20 C21 171.5(2)
C8 C9 C10 C11 -0.5(4)
C8 C9 C17 C18 -103.2(3)
C8 C9 C17 C19 132.7(3)
C9 C8 C13 C12 1.1(3)
C9 C8 C13 C14 -177.8(2)
C9 C10 C11 C12 1.7(4)
C10 C9 C17 C18 75.2(3)
C10 C9 C17 C19 -49.0(3)
C10 C11 C12 C13 -1.5(4)
C11 C12 C13 C8 0.1(4)
C11 C12 C13 C14 179.0(2)
C2 C1 C6 C5 0.1(4)
C2 C3 C4 C5 0.4(5)
C15 C14 C13 C8 107.4(3)
C15 C14 C13 C12 -71.5(3)
C16 C14 C13 C8 -128.6(2)
C16 C14 C13 C12 52.6(3)
C17 C9 C10 C11 -179.0(2)
C20 N1 C7 Ag2 -167.59(18)
C20 N1 C7 N2 4.8(3)
C20 N1 C8 C9 -83.6(3)
C20 N1 C8 C13 91.0(3)
C21 N2 C7 Ag2 -178.59(14)
C21 N2 C7 N1 7.4(3)
C21 N2 C22 C23 -92.0(3)
C21 N2 C22 C27 87.1(3)
C22 N2 C7 Ag2 -22.9(3)
C22 N2 C7 N1 163.07(19)
C22 N2 C21 C20 -172.01(19)
C22 C23 C24 C25 0.0(4)
C22 C23 C31 C32 -87.9(3)
C22 C23 C31 C33 148.1(2)
C22 C27 C28 C29 132.0(3)
C22 C27 C28 C30 -103.3(3)
C23 C22 C27 C26 -1.1(4)
C23 C22 C27 C28 176.7(2)
C23 C24 C25 C26 0.1(4)
C24 C23 C31 C32 89.1(3)
C24 C23 C31 C33 -34.8(3)
C24 C25 C26 C27 -0.7(5)
C25 C26 C27 C22 1.2(4)
C25 C26 C27 C28 -176.7(3)
C26 C27 C28 C29 -50.2(3)
C26 C27 C28 C30 74.5(3)
C27 C22 C23 C24 0.5(4)
C27 C22 C23 C31 177.7(2)
C31 C23 C24 C25 -177.2(3)
C34 N3 C35 C40 -107.2(3)
C34 N3 C35 C36 75.6(3)
C34 N3 C47 C48 14.4(3)
C34 N4 C48 C47 15.2(3)
C34 N4 C49 C50 -106.0(3)
C34 N4 C49 C54 74.2(3)
C35 N3 C34 Ag1 6.4(3)
C35 N3 C34 N4 -174.5(2)
C35 N3 C47 C48 -175.9(2)
C35 C40 C41 C42 78.2(3)
C35 C40 C41 C43 -158.7(2)
C13 C8 C9 C10 -0.9(3)
C13 C8 C9 C17 177.5(2)
C37 C38 C39 C40 -1.0(4)
C38 C37 C36 C35 -0.9(4)
C38 C37 C36 C44 179.5(2)
C38 C39 C40 C35 -1.0(4)
C38 C39 C40 C41 175.9(2)
C39 C40 C41 C42 -98.6(3)
C39 C40 C41 C43 24.5(3)
C40 C35 C36 C37 -1.2(4)
C40 C35 C36 C44 178.4(2)
C45 C44 C36 C35 123.7(3)
C45 C44 C36 C37 -56.7(3)
C46 C44 C36 C35 -112.5(3)
C46 C44 C36 C37 67.2(3)
C47 N3 C34 Ag1 175.43(16)
C47 N3 C34 N4 -5.5(3)
C47 N3 C35 C40 84.7(3)
C47 N3 C35 C36 -92.5(3)
C48 N4 C34 Ag1 172.45(15)
C48 N4 C34 N3 -6.8(3)
C48 N4 C49 C50 88.0(3)
C48 N4 C49 C54 -91.8(3)
C49 N4 C34 Ag1 5.3(3)
C49 N4 C34 N3 -173.9(2)
C49 N4 C48 C47 -177.3(2)
C49 C50 C51 C52 -0.8(4)
C49 C50 C58 C59 85.0(3)
C49 C50 C58 C60 -151.8(2)
C49 C54 C55 C56 118.0(3)
C49 C54 C55 C57 -119.0(3)
C50 C49 C54 C53 0.4(3)
C50 C49 C54 C55 -179.0(2)
C50 C51 C52 C53 0.3(4)
C51 C50 C58 C59 -91.0(3)
C51 C50 C58 C60 32.3(3)
C51 C52 C53 C54 0.7(4)
C52 C53 C54 C49 -1.0(4)
C52 C53 C54 C55 178.4(2)
C53 C54 C55 C56 -61.4(3)
C53 C54 C55 C57 61.6(3)
C54 C49 C50 C51 0.5(3)
C54 C49 C50 C58 -175.6(2)
C58 C50 C51 C52 175.2(2)
C7S O6S C10S C9S -13.7(4)
C7S C8S C9S C10S -37.3(4)
C8S C9S C10S O6S 32.1(4)
C10S O6S C7S C8S -10.7(4)
C36 C35 C40 C39 2.2(3)
C36 C35 C40 C41 -174.7(2)
C36 C37 C38 C39 2.0(4)
